data_4311250
loop_
_publ_author_name
'C. W. Liu'
'Chiu-Mine Hung'
'Bidyut Kumar Santra'
'Yi-Hua Chu'
'Ju-Chun Wang'
'Zhenyang Lin'

_publ_section_title
;
 A Nonacoordinated Bridging Selenide in a Tricapped Trigonal Prismatic
 Geometry Identified in Undecanuclear Copper Clusters: Syntheses,
 Structures, and DFT Calculations
;
_journal_name_full 'Inorganic Chemistry'
_journal_page_first 4306
_journal_page_last 4314
_journal_paper_doi 10.1021/ic049589j
_journal_volume 43
_journal_year 2004
_chemical_formula_sum 'C24 H63 Br Cu8 F6 O13.5 P7 Se12'
_chemical_formula_weight 2434.28
_chemical_name_systematic
; 
 ? 
;
_space_group_IT_number 167
_symmetry_cell_setting rhombohedral
_symmetry_space_group_name_Hall '-R 3 2"c'
_symmetry_space_group_name_H-M 'R -3 c :H'
_atom_sites_solution_hydrogens geom
_atom_sites_solution_primary direct
_atom_sites_solution_secondary difmap
_audit_creation_method SHELXL-97
_cell_angle_alpha 90.00
_cell_angle_beta 90.00
_cell_angle_gamma 120.00
_cell_formula_units_Z 12
_cell_length_a 17.752(4)
_cell_length_b 17.752(4)
_cell_length_c 72.63(2)
_cell_measurement_reflns_used 28
_cell_measurement_temperature 295(2)
_cell_measurement_theta_max 12.52
_cell_measurement_theta_min 4.02
_cell_volume 19822(8)
_computing_cell_refinement 'Bruker XSCANS'
_computing_data_collection 'Bruker XSCANS'
_computing_data_reduction 'Bruker SHELXTL'
_computing_molecular_graphics 'Bruker SHELXTL'
_computing_publication_material 'Bruker SHELXTL'
_computing_structure_refinement 'SHELXL-97 (Sheldrick, 1997)'
_computing_structure_solution 'SHELXS-97 (Sheldrick, 1990)'
_diffrn_ambient_temperature 295(2)
_diffrn_measured_fraction_theta_full 0.998
_diffrn_measured_fraction_theta_max 0.998
_diffrn_measurement_device_type 'Bruker P4'
_diffrn_measurement_method '\w scans'
_diffrn_radiation_monochromator graphite
_diffrn_radiation_source 'fine-focus sealed tube'
_diffrn_radiation_type MoK\a
_diffrn_radiation_wavelength 0.71073
_diffrn_reflns_av_R_equivalents 0.0904
_diffrn_reflns_av_sigmaI/netI 0.0889
_diffrn_reflns_limit_h_max 20
_diffrn_reflns_limit_h_min -1
_diffrn_reflns_limit_k_max 1
_diffrn_reflns_limit_k_min -21
_diffrn_reflns_limit_l_max 1
_diffrn_reflns_limit_l_min -86
_diffrn_reflns_number 8459
_diffrn_reflns_theta_full 25.01
_diffrn_reflns_theta_max 25.01
_diffrn_reflns_theta_min 2.29
_diffrn_standards_interval_count 297
_diffrn_standards_number 3
_exptl_absorpt_coefficient_mu 9.970
_exptl_absorpt_correction_T_max 0.8462
_exptl_absorpt_correction_T_min 0.7132
_exptl_absorpt_correction_type empirical
_exptl_crystal_colour colorless
_exptl_crystal_density_diffrn 2.447
_exptl_crystal_density_method 'not measured'
_exptl_crystal_description plate
_exptl_crystal_F_000 13788
_exptl_crystal_size_max 0.4
_exptl_crystal_size_mid 0.4
_exptl_crystal_size_min 0.3
_refine_diff_density_max 1.221
_refine_diff_density_min -1.292
_refine_diff_density_rms 0.200
_refine_ls_extinction_method none
_refine_ls_goodness_of_fit_ref 0.996
_refine_ls_hydrogen_treatment mixed
_refine_ls_matrix_type full
_refine_ls_number_parameters 216
_refine_ls_number_reflns 3888
_refine_ls_number_restraints 0
_refine_ls_restrained_S_all 0.996
_refine_ls_R_factor_all 0.1360
_refine_ls_R_factor_gt 0.0657
_refine_ls_shift/su_max 0.000
_refine_ls_shift/su_mean 0.000
_refine_ls_structure_factor_coef Fsqd
_refine_ls_weighting_details 'calc w=1/[\s^2^(Fo^2^)+(0.1061P)^2^+0.0000P] where P=(Fo^2^+2Fc^2^)/3'
_refine_ls_weighting_scheme calc
_refine_ls_wR_factor_gt 0.1601
_refine_ls_wR_factor_ref 0.1962
_reflns_number_gt 2074
_reflns_number_total 3888
_reflns_threshold_expression >2sigma(I)
_cod_data_source_file ic049589jsi20040329_032151.cif
_cod_data_source_block 2a
_cod_depositor_comments
;
The following automatic conversions were performed:
'_symmetry_cell_setting' value 'Rhombohedral' changed to 'rhombohedral'
according to '/home/saulius/struct/CIF-dictionaries/cif_core.dic'
dictionary named 'cif_core.dic' version 2.4.1 from 2010-06-29.

Automatic conversion script
Id: cif_fix_enum 1527 2010-12-29 10:47:43Z saulius 
;
_cod_original_cell_volume 19823(8)
_cod_original_sg_symbol_H-M 'R -3 c'
_cod_original_formula_sum 'C24 H63 Br Cu8 F6 O13.50 P7 Se12'
_cod_database_code 4311250

loop_
_symmetry_equiv_pos_as_xyz
'x, y, z'
'-y, x-y, z'
'-x+y, -x, z'
'y, x, -z+1/2'
'x-y, -y, -z+1/2'
'-x, -x+y, -z+1/2'
'x+2/3, y+1/3, z+1/3'
'-y+2/3, x-y+1/3, z+1/3'
'-x+y+2/3, -x+1/3, z+1/3'
'y+2/3, x+1/3, -z+5/6'
'x-y+2/3, -y+1/3, -z+5/6'
'-x+2/3, -x+y+1/3, -z+5/6'
'x+1/3, y+2/3, z+2/3'
'-y+1/3, x-y+2/3, z+2/3'
'-x+y+1/3, -x+2/3, z+2/3'
'y+1/3, x+2/3, -z+7/6'
'x-y+1/3, -y+2/3, -z+7/6'
'-x+1/3, -x+y+2/3, -z+7/6'
'-x, -y, -z'
'y, -x+y, -z'
'x-y, x, -z'
'-y, -x, z-1/2'
'-x+y, y, z-1/2'
'x, x-y, z-1/2'
'-x+2/3, -y+1/3, -z+1/3'
'y+2/3, -x+y+1/3, -z+1/3'
'x-y+2/3, x+1/3, -z+1/3'
'-y+2/3, -x+1/3, z-1/6'
'-x+y+2/3, y+1/3, z-1/6'
'x+2/3, x-y+1/3, z-1/6'
'-x+1/3, -y+2/3, -z+2/3'
'y+1/3, -x+y+2/3, -z+2/3'
'x-y+1/3, x+2/3, -z+2/3'
'-y+1/3, -x+2/3, z+1/6'
'-x+y+1/3, y+2/3, z+1/6'
'x+1/3, x-y+2/3, z+1/6'

loop_
_atom_site_label
_atom_site_type_symbol
_atom_site_fract_x
_atom_site_fract_y
_atom_site_fract_z
_atom_site_U_iso_or_equiv
_atom_site_adp_type
_atom_site_occupancy
_atom_site_symmetry_multiplicity
_atom_site_calc_flag
_atom_site_refinement_flags
_atom_site_disorder_assembly
_atom_site_disorder_group
Br1 Br 0.0000 0.0000 0.07607(2) 0.0342(5) Uani 1 3 d S . .
Se1 Se 0.08492(8) 0.15484(8) 0.117265(16) 0.0407(4) Uani 1 1 d . . .
Se2 Se 0.15211(9) 0.06865(9) 0.034047(17) 0.0512(4) Uani 1 1 d . . .
Se3 Se 0.11892(9) 0.24744(8) 0.063713(16) 0.0461(4) Uani 1 1 d . . .
Se4 Se 0.24171(8) 0.12356(9) 0.086852(16) 0.0438(4) Uani 1 1 d . . .
Cu1 Cu 0.02716(10) 0.16026(11) 0.08791(2) 0.0499(5) Uani 1 1 d . . .
Cu2 Cu 0.15142(11) 0.13188(11) 0.06327(2) 0.0526(5) Uani 1 1 d . . .
Cu3 Cu 0.0000 0.0000 0.03805(4) 0.0569(8) Uani 1 3 d S . .
Cu4 Cu 0.0000 0.0000 0.11451(4) 0.0467(7) Uani 1 3 d S . .
P1 P 0.2106(2) 0.1668(2) 0.11239(4) 0.0410(8) Uani 1 1 d . . .
P2 P 0.0255(3) 0.2156(2) 0.04155(5) 0.0514(10) Uani 1 1 d . . .
O1 O 0.2289(6) 0.1140(6) 0.12735(10) 0.054(2) Uani 1 1 d . . .
O2 O 0.2774(6) 0.2645(5) 0.11560(12) 0.059(2) Uani 1 1 d . . .
O3 O -0.0365(8) 0.2525(8) 0.04607(17) 0.096(4) Uani 1 1 d . . .
O4 O 0.0752(7) 0.2678(7) 0.02423(14) 0.088(4) Uani 1 1 d . . .
C1 C 0.2111(12) 0.1161(11) 0.14713(16) 0.078(5) Uani 1 1 d . . .
H1A H 0.2418 0.1757 0.1515 0.093 Uiso 1 1 calc R . .
H1B H 0.1493 0.0933 0.1490 0.093 Uiso 1 1 calc R . .
C2 C 0.2386(14) 0.0655(13) 0.1571(2) 0.121(8) Uani 1 1 d . . .
H2A H 0.2278 0.0676 0.1700 0.181 Uiso 1 1 calc R . .
H2B H 0.2997 0.0882 0.1552 0.181 Uiso 1 1 calc R . .
H2C H 0.2069 0.0063 0.1529 0.181 Uiso 1 1 calc R . .
C5 C -0.0186(13) 0.3287(13) 0.0531(3) 0.102(6) Uani 1 1 d . . .
H5A H 0.0305 0.3751 0.0466 0.123 Uiso 1 1 calc R . .
H5B H -0.0031 0.3313 0.0659 0.123 Uiso 1 1 calc R . .
C7 C 0.1438(17) 0.2662(17) 0.0169(2) 0.124(9) Uani 1 1 d . . .
H7A H 0.1229 0.2109 0.0107 0.149 Uiso 1 1 calc R . .
H7B H 0.1812 0.2683 0.0269 0.149 Uiso 1 1 calc R . .
C4 C 0.4176(12) 0.3648(16) 0.1251(3) 0.141(9) Uani 1 1 d . . .
H4A H 0.4782 0.3837 0.1234 0.212 Uiso 1 1 calc R . .
H4B H 0.4008 0.3436 0.1375 0.212 Uiso 1 1 calc R . .
H4C H 0.4080 0.4127 0.1231 0.212 Uiso 1 1 calc R . .
C8 C 0.1960(13) 0.3353(12) 0.0041(2) 0.113(7) Uani 1 1 d . . .
H8A H 0.2436 0.3287 -0.0002 0.170 Uiso 1 1 calc R . .
H8B H 0.2182 0.3905 0.0101 0.170 Uiso 1 1 calc R . .
H8C H 0.1607 0.3323 -0.0062 0.170 Uiso 1 1 calc R . .
C3 C 0.3704(11) 0.3011(13) 0.1132(3) 0.143(11) Uani 1 1 d . . .
H3A H 0.3845 0.2552 0.1147 0.171 Uiso 1 1 calc R . .
H3B H 0.3861 0.3237 0.1008 0.171 Uiso 1 1 calc R . .
C6 C -0.0930(16) 0.3401(13) 0.0513(5) 0.200(16) Uani 1 1 d . . .
H6A H -0.0792 0.3959 0.0562 0.300 Uiso 1 1 calc R . .
H6B H -0.1410 0.2951 0.0580 0.300 Uiso 1 1 calc R . .
H6C H -0.1085 0.3369 0.0386 0.300 Uiso 1 1 calc R . .
P3 P 1.0000 0.0000 0.18892(15) 0.145(5) Uani 1 3 d S . .
F1 F 1.049(2) 0.0762(19) 0.1775(3) 0.338(17) Uani 1 1 d . . .
F2 F 0.982(2) 0.0555(16) 0.1992(4) 0.315(16) Uani 1 1 d . . .
O5 O -0.3333 0.264(3) 0.0833 0.43(4) Uani 1 2 d S . .

loop_
_atom_site_aniso_label
_atom_site_aniso_U_11
_atom_site_aniso_U_22
_atom_site_aniso_U_33
_atom_site_aniso_U_23
_atom_site_aniso_U_13
_atom_site_aniso_U_12
Br1 0.0352(7) 0.0352(7) 0.0321(10) 0.000 0.000 0.0176(3)
Se1 0.0430(8) 0.0428(8) 0.0367(6) -0.0051(5) -0.0021(6) 0.0217(6)
Se2 0.0567(9) 0.0548(9) 0.0417(7) 0.0107(7) 0.0131(6) 0.0277(8)
Se3 0.0482(8) 0.0379(8) 0.0446(7) 0.0025(6) -0.0014(6) 0.0158(7)
Se4 0.0359(7) 0.0500(8) 0.0441(7) -0.0003(6) 0.0013(5) 0.0204(7)
Cu1 0.0522(11) 0.0588(11) 0.0428(9) 0.0052(8) 0.0020(8) 0.0310(9)
Cu2 0.0566(11) 0.0576(11) 0.0471(9) 0.0014(8) -0.0001(8) 0.0312(9)
Cu3 0.0556(12) 0.0556(12) 0.0596(18) 0.000 0.000 0.0278(6)
Cu4 0.0452(10) 0.0452(10) 0.0496(16) 0.000 0.000 0.0226(5)
P1 0.041(2) 0.0370(19) 0.0434(18) -0.0034(15) -0.0082(15) 0.0178(17)
P2 0.061(2) 0.049(2) 0.049(2) 0.0068(17) -0.0051(18) 0.031(2)
O1 0.063(6) 0.065(6) 0.042(5) -0.004(4) -0.019(4) 0.038(5)
O2 0.049(6) 0.040(5) 0.077(6) -0.014(5) -0.004(5) 0.014(5)
O3 0.116(10) 0.078(9) 0.121(9) -0.030(7) -0.035(8) 0.070(8)
O4 0.080(8) 0.097(9) 0.060(7) 0.025(6) 0.007(6) 0.023(7)
C1 0.121(16) 0.106(13) 0.026(7) -0.021(8) -0.017(8) 0.071(12)
C2 0.20(2) 0.132(18) 0.058(11) 0.021(12) -0.022(13) 0.101(18)
C5 0.114(17) 0.087(15) 0.119(15) 0.001(13) 0.012(13) 0.061(14)
C7 0.20(3) 0.16(2) 0.070(13) 0.025(14) 0.040(15) 0.13(2)
C4 0.054(12) 0.18(3) 0.16(2) -0.048(19) -0.030(13) 0.038(15)
C8 0.096(14) 0.072(13) 0.093(14) -0.013(11) -0.006(11) -0.017(11)
C3 0.046(12) 0.123(18) 0.19(2) -0.092(17) 0.018(13) -0.008(12)
C6 0.12(2) 0.072(15) 0.45(5) -0.07(2) -0.08(2) 0.076(15)
P3 0.185(9) 0.185(9) 0.064(6) 0.000 0.000 0.093(4)
F1 0.36(5) 0.42(4) 0.30(3) 0.22(3) 0.18(3) 0.25(4)
F2 0.34(3) 0.21(2) 0.40(4) -0.04(2) 0.16(3) 0.14(2)
O5 0.79(10) 0.45(5) 0.16(3) -0.01(4) -0.02(7) 0.40(5)

loop_
_atom_type_symbol
_atom_type_description
_atom_type_scat_dispersion_real
_atom_type_scat_dispersion_imag
_atom_type_scat_source
C C 0.0033 0.0016 'International Tables Vol C Tables 4.2.6.8 and 6.1.1.4'
H H 0.0000 0.0000 'International Tables Vol C Tables 4.2.6.8 and 6.1.1.4'
O O 0.0106 0.0060 'International Tables Vol C Tables 4.2.6.8 and 6.1.1.4'
F F 0.0171 0.0103 'International Tables Vol C Tables 4.2.6.8 and 6.1.1.4'
P P 0.1023 0.0942 'International Tables Vol C Tables 4.2.6.8 and 6.1.1.4'
Cu Cu 0.3201 1.2651 'International Tables Vol C Tables 4.2.6.8 and 6.1.1.4'
Se Se -0.0929 2.2259 'International Tables Vol C Tables 4.2.6.8 and 6.1.1.4'
Br Br -0.2901 2.4595 'International Tables Vol C Tables 4.2.6.8 and 6.1.1.4'

loop_
_geom_angle_atom_site_label_1
_geom_angle_atom_site_label_2
_geom_angle_atom_site_label_3
_geom_angle
_geom_angle_site_symmetry_1
_geom_angle_site_symmetry_3
_geom_angle_publ_flag
Cu2 Br1 Cu2 108.78(5) . 3 ?
Cu2 Br1 Cu2 108.78(5) . 2 ?
Cu2 Br1 Cu2 108.78(5) 3 2 ?
Cu2 Br1 Cu3 69.85(5) . . ?
Cu2 Br1 Cu3 69.85(5) 3 . ?
Cu2 Br1 Cu3 69.85(5) 2 . ?
Cu2 Br1 Cu1 176.98(7) . 2 ?
Cu2 Br1 Cu1 72.06(5) 3 2 ?
Cu2 Br1 Cu1 68.28(5) 2 2 ?
Cu3 Br1 Cu1 108.06(5) . 2 ?
Cu2 Br1 Cu1 72.06(5) . 3 ?
Cu2 Br1 Cu1 68.28(5) 3 3 ?
Cu2 Br1 Cu1 176.98(7) 2 3 ?
Cu3 Br1 Cu1 108.06(5) . 3 ?
Cu1 Br1 Cu1 110.84(4) 2 3 ?
Cu2 Br1 Cu1 68.28(5) . . ?
Cu2 Br1 Cu1 176.98(7) 3 . ?
Cu2 Br1 Cu1 72.06(5) 2 . ?
Cu3 Br1 Cu1 108.06(5) . . ?
Cu1 Br1 Cu1 110.84(4) 2 . ?
Cu1 Br1 Cu1 110.84(4) 3 . ?
Cu2 Br1 Cu4 110.15(5) . . ?
Cu2 Br1 Cu4 110.15(5) 3 . ?
Cu2 Br1 Cu4 110.15(5) 2 . ?
Cu3 Br1 Cu4 180.0 . . ?
Cu1 Br1 Cu4 71.94(5) 2 . ?
Cu1 Br1 Cu4 71.94(5) 3 . ?
Cu1 Br1 Cu4 71.94(5) . . ?
P1 Se1 Cu1 107.00(11) . . ?
P1 Se1 Cu4 97.22(10) . . ?
Cu1 Se1 Cu4 86.28(8) . . ?
P2 Se2 Cu3 106.79(11) 3 . ?
P2 Se2 Cu2 102.41(11) 3 . ?
Cu3 Se2 Cu2 81.99(9) . . ?
P2 Se3 Cu1 101.16(12) . . ?
P2 Se3 Cu2 104.31(11) . . ?
Cu1 Se3 Cu2 80.31(7) . . ?
P1 Se4 Cu1 99.34(10) . 3 ?
P1 Se4 Cu2 106.91(11) . . ?
Cu1 Se4 Cu2 84.38(7) 3 . ?
Se3 Cu1 Se1 121.30(8) . . ?
Se3 Cu1 Se4 118.45(8) . 2 ?
Se1 Cu1 Se4 116.84(7) . 2 ?
Se3 Cu1 Br1 98.64(7) . . ?
Se1 Cu1 Br1 95.36(7) . . ?
Se4 Cu1 Br1 94.35(6) 2 . ?
Se3 Cu2 Se4 119.87(8) . . ?
Se3 Cu2 Se2 118.15(8) . . ?
Se4 Cu2 Se2 116.22(8) . . ?
Se3 Cu2 Br1 100.18(6) . . ?
Se4 Cu2 Br1 96.15(7) . . ?
Se2 Cu2 Br1 97.73(7) . . ?
Se2 Cu3 Se2 118.50(3) 3 . ?
Se2 Cu3 Se2 118.50(3) 3 2 ?
Se2 Cu3 Se2 118.50(3) . 2 ?
Se2 Cu3 Br1 97.08(8) 3 . ?
Se2 Cu3 Br1 97.08(8) . . ?
Se2 Cu3 Br1 97.08(8) 2 . ?
Se1 Cu4 Se1 119.31(2) 2 . ?
Se1 Cu4 Se1 119.31(2) 2 3 ?
Se1 Cu4 Se1 119.31(2) . 3 ?
Se1 Cu4 Br1 94.80(7) 2 . ?
Se1 Cu4 Br1 94.80(7) . . ?
Se1 Cu4 Br1 94.80(7) 3 . ?
O2 P1 O1 107.0(5) . . ?
O2 P1 Se1 105.0(4) . . ?
O1 P1 Se1 109.8(4) . . ?
O2 P1 Se4 109.6(4) . . ?
O1 P1 Se4 102.4(3) . . ?
Se1 P1 Se4 122.33(15) . . ?
O4 P2 O3 103.2(7) . . ?
O4 P2 Se2 110.2(5) . 2 ?
O3 P2 Se2 100.5(5) . 2 ?
O4 P2 Se3 108.2(5) . . ?
O3 P2 Se3 109.8(5) . . ?
Se2 P2 Se3 122.95(16) 2 . ?
C1 O1 P1 123.2(9) . . ?
C3 O2 P1 123.0(10) . . ?
C5 O3 P2 130.2(13) . . ?
C7 O4 P2 124.0(12) . . ?
C2 C1 O1 109.6(13) . . ?
O3 C5 C6 110.0(18) . . ?
O4 C7 C8 116.0(19) . . ?
C4 C3 O2 113.3(17) . . ?
F2 P3 F2 94.2(17) 3_765 2_645 ?
F2 P3 F2 94.2(17) 3_765 . ?
F2 P3 F2 94.2(17) 2_645 . ?
F2 P3 F1 91.7(18) 3_765 . ?
F2 P3 F1 173.9(16) 2_645 . ?
F2 P3 F1 83.9(16) . . ?
F2 P3 F1 173.9(16) 3_765 2_645 ?
F2 P3 F1 83.9(16) 2_645 2_645 ?
F2 P3 F1 91.7(18) . 2_645 ?
F1 P3 F1 90.3(17) . 2_645 ?
F2 P3 F1 83.9(15) 3_765 3_765 ?
F2 P3 F1 91.7(18) 2_645 3_765 ?
F2 P3 F1 173.9(17) . 3_765 ?
F1 P3 F1 90.3(17) . 3_765 ?
F1 P3 F1 90.3(17) 2_645 3_765 ?

loop_
_geom_bond_atom_site_label_1
_geom_bond_atom_site_label_2
_geom_bond_distance
_geom_bond_site_symmetry_2
_geom_bond_publ_flag
Br1 Cu2 2.6976(19) . ?
Br1 Cu2 2.6976(19) 3 ?
Br1 Cu2 2.6976(19) 2 ?
Br1 Cu3 2.761(3) . ?
Br1 Cu1 2.7737(18) 2 ?
Br1 Cu1 2.7737(18) 3 ?
Br1 Cu1 2.7737(18) . ?
Br1 Cu4 2.792(3) . ?
Se1 P1 2.163(4) . ?
Se1 Cu1 2.3887(19) . ?
Se1 Cu4 2.3926(13) . ?
Se2 P2 2.162(4) 3 ?
Se2 Cu3 2.3602(15) . ?
Se2 Cu2 2.404(2) . ?
Se3 P2 2.174(4) . ?
Se3 Cu1 2.370(2) . ?
Se3 Cu2 2.393(2) . ?
Se4 P1 2.181(3) . ?
Se4 Cu1 2.392(2) 3 ?
Se4 Cu2 2.400(2) . ?
Cu1 Se4 2.392(2) 2 ?
Cu3 Se2 2.3602(15) 3 ?
Cu3 Se2 2.3602(15) 2 ?
Cu4 Se1 2.3926(13) 2 ?
Cu4 Se1 2.3926(13) 3 ?
P1 O2 1.552(9) . ?
P1 O1 1.571(8) . ?
P2 O4 1.550(11) . ?
P2 O3 1.571(12) . ?
P2 Se2 2.162(4) 2 ?
O1 C1 1.476(14) . ?
O2 C3 1.450(19) . ?
O3 C5 1.325(19) . ?
O4 C7 1.34(2) . ?
C1 C2 1.42(2) . ?
C5 C6 1.44(3) . ?
C7 C8 1.45(3) . ?
C4 C3 1.33(2) . ?
P3 F2 1.398(18) 3_765 ?
P3 F2 1.398(18) 2_645 ?
P3 F2 1.398(18) . ?
P3 F1 1.45(2) . ?
P3 F1 1.45(2) 2_645 ?
P3 F1 1.45(2) 3_765 ?
